data_2212400
loop_
_publ_author_name
'Ying, Ying-Zheng'
'Gang, Wu'
'Hong, Zheng-Chen'
'Mang, Wang'

_publ_section_title
;
 Bis[<i>N</i>-(1-naphthyl)ethylenediammonium] hexaiodoplumbate(II)
;
_journal_coeditor_code WM2087
_journal_issue 2
_journal_name_full 'Acta Crystallographica Section E'
_journal_page_first m504
_journal_page_last m506
_journal_paper_doi 10.1107/S1600536807001560
_journal_volume 63
_journal_year 2007
_chemical_formula_iupac '(C12 H16 N2)2 [Pb I6]'
_chemical_formula_moiety '2C12 H16 N2 2+ , I6 Pb 4-'
_chemical_formula_sum 'C24 H32 I6 N4 Pb'
_chemical_formula_weight 1345.17
_chemical_name_systematic
;
Bis[N-(1-naphthyl)ethylenediammonium] hexaiodoplumbate(II)
;
_space_group_IT_number 2
_symmetry_cell_setting triclinic
_symmetry_space_group_name_Hall '-P 1'
_symmetry_space_group_name_H-M 'P -1'
_cell_angle_alpha 80.49(2)
_cell_angle_beta 79.691(18)
_cell_angle_gamma 62.36(2)
_cell_formula_units_Z 1
_cell_length_a 8.467(4)
_cell_length_b 8.732(5)
_cell_length_c 12.921(7)
_cell_measurement_reflns_used 7936
_cell_measurement_temperature 298.0(10)
_cell_measurement_theta_max 27.5
_cell_measurement_theta_min 3.2
_cell_volume 828.9(8)
_computing_cell_refinement PROCESS-AUTO
_computing_data_collection 'PROCESS-AUTO (Rigaku,1998)'
_computing_data_reduction 'CrystalStructure (Rigaku/MSC, 2004)'
_computing_molecular_graphics 'ORTEP-3 for Windows (Farrugia, 1997)'
_computing_publication_material CrystalStructure
_computing_structure_refinement 'SHELXL97 (Sheldrick, 1997)'
_computing_structure_solution 'SIR97 (Altomare <i>et al.</i>,  1999)'
_diffrn_detector_area_resol_mean 10.00
_diffrn_measured_fraction_theta_full 0.989
_diffrn_measured_fraction_theta_max 0.989
_diffrn_measurement_device_type 'Rigaku R-AXIS RAPID CCD area-detector'
_diffrn_measurement_method \w
_diffrn_radiation_type 'Mo K\a'
_diffrn_radiation_wavelength 0.71075
_diffrn_reflns_av_R_equivalents 0.021
_diffrn_reflns_limit_h_max 10
_diffrn_reflns_limit_h_min -10
_diffrn_reflns_limit_k_max 11
_diffrn_reflns_limit_k_min -11
_diffrn_reflns_limit_l_max 16
_diffrn_reflns_limit_l_min -16
_diffrn_reflns_number 8214
_diffrn_reflns_theta_full 27.48
_diffrn_reflns_theta_max 27.48
_exptl_absorpt_coefficient_mu 10.706
_exptl_absorpt_correction_T_max 0.118
_exptl_absorpt_correction_T_min 0.046
_exptl_absorpt_correction_type multi-scan
_exptl_absorpt_process_details '(ABSCOR; Higashi, 1995)'
_exptl_crystal_colour yellow
_exptl_crystal_density_diffrn 2.694
_exptl_crystal_density_method 'not measured'
_exptl_crystal_description chunk
_exptl_crystal_F_000 604.00
_exptl_crystal_size_max 0.33
_exptl_crystal_size_mid 0.27
_exptl_crystal_size_min 0.20
_refine_diff_density_max 0.63
_refine_diff_density_min -1.42
_refine_ls_extinction_coef 18.6(11)
_refine_ls_extinction_method 'Larson (1970), equation 22'
_refine_ls_goodness_of_fit_ref 1.010
_refine_ls_hydrogen_treatment constr
_refine_ls_number_parameters 161
_refine_ls_number_reflns 3772
_refine_ls_R_factor_gt 0.0198
_refine_ls_shift/su_max 0.0000
_refine_ls_structure_factor_coef Fsqd
_refine_ls_weighting_details 'w = 1/[0.0001Fo^2^ + 1.12\s(Fo^2^)]/(4Fo^2^)'
_refine_ls_weighting_scheme calc
_refine_ls_wR_factor_ref 0.0499
_reflns_number_gt 3449
_reflns_number_total 3772
_reflns_threshold_expression F^2^>2\s(F^2^)
_cod_data_source_file wm2087.cif
_cod_data_source_block I
_cod_original_cell_volume 829.0(7)
_cod_database_code 2212400

loop_
_symmetry_equiv_pos_site_id
_symmetry_equiv_pos_as_xyz
1 +x,+y,+z
2 -x,-y,-z

loop_
_atom_site_type_symbol
_atom_site_label
_atom_site_fract_x
_atom_site_fract_y
_atom_site_fract_z
_atom_site_U_iso_or_equiv
_atom_site_adp_type
_atom_site_calc_flag
_atom_site_refinement_flags
_atom_site_occupancy
Pb Pb1 0.5000 0.5000 0.5000 0.02882(5) Uani d S 1.00
I I1 0.57743(3) 0.11652(3) 0.61376(2) 0.03396(6) Uani d . 1.00
I I2 0.13654(3) 0.63929(3) 0.65670(2) 0.03586(6) Uani d . 1.00
I I3 0.31380(3) 0.44383(3) 0.32498(2) 0.03629(6) Uani d . 1.00
N N1 0.2722(4) -0.0441(4) 0.7523(2) 0.0327(7) Uani d . 1.00
N N2 0.1290(4) 0.2431(4) 0.5576(2) 0.0391(8) Uani d . 1.00
C C1 0.2635(4) 0.0455(4) 0.9268(2) 0.0304(8) Uani d . 1.00
C C2 0.2384(5) 0.2145(5) 0.8840(2) 0.0377(10) Uani d . 1.00
C C3 0.2167(6) 0.3326(5) 0.9481(3) 0.0478(12) Uani d . 1.00
C C4 0.2227(6) 0.2885(6) 1.0582(3) 0.0507(12) Uani d . 1.00
C C5 0.2514(5) 0.1267(5) 1.1003(2) 0.0449(11) Uani d . 1.00
C C6 0.2709(4) 0.0017(5) 1.0380(2) 0.0350(9) Uani d . 1.00
C C7 0.2991(5) -0.1679(5) 1.0811(2) 0.0421(10) Uani d . 1.00
C C8 0.3114(6) -0.2862(5) 1.0211(3) 0.0496(12) Uani d . 1.00
C C9 0.3043(5) -0.2465(5) 0.9106(2) 0.0421(10) Uani d . 1.00
C C10 0.2816(5) -0.0842(4) 0.8674(2) 0.0334(8) Uani d . 1.00
C C11 0.0839(5) 0.0683(5) 0.7248(2) 0.0359(9) Uani d . 1.00
C C12 0.0724(5) 0.1069(5) 0.6071(2) 0.0367(10) Uani d . 1.00
H H2 0.2369 0.2444 0.8116 0.045 Uiso c R 1.00
H H3 0.1976 0.4439 0.9194 0.057 Uiso c R 1.00
H H4 0.2069 0.3708 1.1016 0.061 Uiso c R 1.00
H H5 0.2583 0.0981 1.1725 0.054 Uiso c R 1.00
H H7 0.3095 -0.1984 1.1529 0.050 Uiso c R 1.00
H H8 0.3247 -0.3947 1.0524 0.059 Uiso c R 1.00
H H9 0.3146 -0.3282 0.8685 0.050 Uiso c R 1.00
H H101 0.3364 0.0091 0.7269 0.039 Uiso c R 1.00
H H102 0.3148 -0.1401 0.7240 0.039 Uiso c R 1.00
H H111 0.0369 0.1775 0.7555 0.043 Uiso c R 1.00
H H112 0.0109 0.0093 0.7549 0.043 Uiso c R 1.00
H H121 -0.0509 0.1457 0.5952 0.044 Uiso c R 1.00
H H122 0.1493 0.0008 0.5736 0.044 Uiso c R 1.00
H H201 0.0647 0.3367 0.5884 0.047 Uiso c R 1.00
H H202 0.1145 0.2637 0.4917 0.047 Uiso c R 1.00
H H203 0.2402 0.2076 0.5642 0.047 Uiso c R 1.00

loop_
_atom_site_aniso_label
_atom_site_aniso_U_11
_atom_site_aniso_U_22
_atom_site_aniso_U_33
_atom_site_aniso_U_12
_atom_site_aniso_U_13
_atom_site_aniso_U_23
Pb1 0.02910(11) 0.02887(11) 0.03011(10) -0.01482(8) -0.00343(6) -0.00131(6)
I1 0.03284(12) 0.03061(12) 0.03640(12) -0.01452(11) -0.00302(9) 0.00206(9)
I2 0.03109(12) 0.04028(14) 0.03378(12) -0.01434(11) -0.00207(9) -0.00412(10)
I3 0.03808(13) 0.03977(14) 0.03424(12) -0.01914(12) -0.00523(10) -0.00546(10)
N1 0.0348(16) 0.0314(16) 0.0282(13) -0.0133(13) 0.0023(11) -0.0038(11)
N2 0.0388(18) 0.0391(18) 0.0393(15) -0.0190(16) -0.0091(13) 0.0062(13)
C1 0.0280(17) 0.0345(19) 0.0275(14) -0.0141(15) 0.0016(13) -0.0045(13)
C2 0.045(2) 0.036(2) 0.0324(16) -0.0194(18) -0.0028(15) 0.0003(15)
C3 0.059(2) 0.039(2) 0.049(2) -0.026(2) -0.004(2) -0.0050(18)
C4 0.060(2) 0.055(2) 0.043(2) -0.028(2) -0.0035(19) -0.0173(19)
C5 0.047(2) 0.057(2) 0.0305(17) -0.023(2) -0.0017(16) -0.0081(17)
C6 0.0290(18) 0.042(2) 0.0281(15) -0.0127(16) -0.0022(13) 0.0002(14)
C7 0.039(2) 0.048(2) 0.0300(17) -0.0156(19) -0.0003(15) 0.0058(16)
C8 0.056(2) 0.038(2) 0.046(2) -0.020(2) 0.0002(19) 0.0082(17)
C9 0.048(2) 0.035(2) 0.0414(19) -0.0190(19) 0.0001(17) -0.0041(16)
C10 0.0340(18) 0.0344(19) 0.0259(15) -0.0131(16) -0.0002(13) 0.0022(13)
C11 0.0345(19) 0.041(2) 0.0311(16) -0.0181(17) 0.0034(14) -0.0043(14)
C12 0.036(2) 0.042(2) 0.0333(17) -0.0188(18) -0.0043(15) -0.0018(15)

loop_
_atom_type_symbol
_atom_type_description
_atom_type_scat_dispersion_real
_atom_type_scat_dispersion_imag
_atom_type_scat_source
C C 0.003 0.002
;
International Tables for Crystallography
(1992, Vol. C, Tables 4.2.6.8 and 6.1.1.4)
;
H H 0.000 0.000
;
International Tables for Crystallography
(1992, Vol. C, Table 6.1.1.4)
;
N N 0.006 0.003
;
International Tables for Crystallography
(1992, Vol. C, Tables 4.2.6.8 and 6.1.1.4)
;
Pb Pb -3.394 10.111
;
International Tables for Crystallography
(1992, Vol. C, Tables 4.2.6.8 and 6.1.1.4)
;
I I -0.474 1.812
;
International Tables for Crystallography
(1992, Vol. C, Tables 4.2.6.8 and 6.1.1.4)
;

loop_
_geom_angle_atom_site_label_1
_geom_angle_atom_site_label_2
_geom_angle_atom_site_label_3
_geom_angle_site_symmetry_1
_geom_angle_site_symmetry_3
_geom_angle
_geom_angle_publ_flag
I1 Pb1 I1 . 2_666 180.0 yes
I1 Pb1 I2 . . 86.444(5) yes
I1 Pb1 I2 . 2_666 93.556(5) ?
I1 Pb1 I3 . . 89.799(6) yes
I1 Pb1 I3 . 2_666 90.201(6) ?
I1 Pb1 I2 2_666 . 93.556(5) ?
I1 Pb1 I2 2_666 2_666 86.444(5) ?
I1 Pb1 I3 2_666 . 90.201(6) ?
I1 Pb1 I3 2_666 2_666 89.799(6) ?
I2 Pb1 I2 . 2_666 180.0 yes
I2 Pb1 I3 . . 92.575(6) ?
I2 Pb1 I3 . 2_666 87.425(6) yes
I2 Pb1 I3 2_666 . 87.425(6) ?
I2 Pb1 I3 2_666 2_666 92.575(6) ?
I3 Pb1 I3 . 2_666 180.0 yes
C10 N1 C11 . . 113.1(2) ?
C2 C1 C6 . . 118.5(3) ?
C2 C1 C10 . . 124.6(3) ?
C6 C1 C10 . . 116.9(3) ?
C1 C2 C3 . . 120.3(3) ?
C2 C3 C4 . . 120.8(4) ?
C3 C4 C5 . . 119.9(4) ?
C4 C5 C6 . . 121.5(3) ?
C1 C6 C5 . . 119.0(3) ?
C1 C6 C7 . . 118.8(3) ?
C5 C6 C7 . . 122.2(3) ?
C6 C7 C8 . . 121.9(3) ?
C7 C8 C9 . . 120.5(4) ?
C8 C9 C10 . . 118.1(4) ?
N1 C10 C1 . . 118.9(3) ?
N1 C10 C9 . . 117.5(3) ?
C1 C10 C9 . . 123.6(3) ?
N1 C11 C12 . . 113.4(2) ?
N2 C12 C11 . . 113.4(4) ?
C10 N1 H101 . . 108.6 ?
C10 N1 H102 . . 108.6 ?
C11 N1 H101 . . 108.6 ?
C11 N1 H102 . . 108.6 ?
H101 N1 H102 . . 109.5 ?
C12 N2 H201 . . 109.5 ?
C12 N2 H202 . . 109.5 ?
C12 N2 H203 . . 109.5 ?
H201 N2 H202 . . 109.5 ?
H201 N2 H203 . . 109.5 ?
H202 N2 H203 . . 109.5 ?
C1 C2 H2 . . 119.8 ?
C3 C2 H2 . . 119.8 ?
C2 C3 H3 . . 119.6 ?
C4 C3 H3 . . 119.6 ?
C3 C4 H4 . . 120.1 ?
C5 C4 H4 . . 120.1 ?
C4 C5 H5 . . 119.2 ?
C6 C5 H5 . . 119.2 ?
C6 C7 H7 . . 119.0 ?
C8 C7 H7 . . 119.0 ?
C7 C8 H8 . . 119.7 ?
C9 C8 H8 . . 119.7 ?
C8 C9 H9 . . 120.9 ?
C10 C9 H9 . . 120.9 ?
N1 C11 H111 . . 108.5 ?
N1 C11 H112 . . 108.5 ?
C12 C11 H111 . . 108.5 ?
C12 C11 H112 . . 108.5 ?
H111 C11 H112 . . 109.5 ?
N2 C12 H121 . . 108.5 ?
N2 C12 H122 . . 108.5 ?
C11 C12 H121 . . 108.5 ?
C11 C12 H122 . . 108.5 ?
H121 C12 H122 . . 109.5 ?

loop_
_geom_bond_atom_site_label_1
_geom_bond_atom_site_label_2
_geom_bond_site_symmetry_2
_geom_bond_distance
_geom_bond_publ_flag
Pb1 I1 . 3.2380(19) yes
Pb1 I1 2_666 3.2380(19) ?
Pb1 I2 . 3.1875(18) yes
Pb1 I2 2_666 3.1875(18) ?
Pb1 I3 . 3.1938(18) yes
Pb1 I3 2_666 3.1938(18) ?
N1 C10 . 1.478(4) ?
N1 C11 . 1.506(4) ?
N2 C12 . 1.490(6) ?
C1 C2 . 1.418(5) ?
C1 C6 . 1.430(4) ?
C1 C10 . 1.407(6) ?
C2 C3 . 1.355(6) ?
C3 C4 . 1.414(5) ?
C4 C5 . 1.351(7) ?
C5 C6 . 1.393(7) ?
C6 C7 . 1.417(6) ?
C7 C8 . 1.347(7) ?
C8 C9 . 1.418(5) ?
C9 C10 . 1.372(6) ?
C11 C12 . 1.513(4) ?
N1 H101 . 0.860 ?
N1 H102 . 0.860 ?
N2 H201 . 0.860 ?
N2 H202 . 0.860 ?
N2 H203 . 0.860 ?
C2 H2 . 0.930 ?
C3 H3 . 0.930 ?
C4 H4 . 0.930 ?
C5 H5 . 0.930 ?
C7 H7 . 0.930 ?
C8 H8 . 0.930 ?
C9 H9 . 0.930 ?
C11 H111 . 0.970 ?
C11 H112 . 0.970 ?
C12 H121 . 0.970 ?
C12 H122 . 0.970 ?

loop_
_geom_contact_atom_site_label_1
_geom_contact_atom_site_label_2
_geom_contact_distance
_geom_contact_site_symmetry_2
I1 N1 3.568(3) .
I2 N2 3.595(3) 2_566
N1 I1 3.568(3) .
N2 I2 3.595(3) 2_566
C7 C11 3.572(5) 2_557
C11 C7 3.572(5) 2_557
I1 H2 3.378 .
I1 H5 3.213 2_657
I1 H7 3.592 2_657
I1 H101 2.727 .
I1 H121 3.237 1_655
I1 H122 2.980 2_656
I1 H202 3.445 2_656
I1 H203 2.752 .
I1 H203 3.537 2_656
I2 H2 3.497 .
I2 H3 3.550 .
I2 H9 3.461 1_565
I2 H102 3.236 1_565
I2 H112 3.296 1_565
I2 H121 3.494 2_566
I2 H122 3.207 1_565
I2 H201 3.253 .
I2 H202 2.857 2-566
I3 H4 3.412 1_554
I3 H7 3.512 1_564
I3 H8 3.573 1-564
I3 H9 3.499 2_656
I3 H102 3.071 2_656
I3 H111 3.420 2_566
I3 H121 3.444 2_566
I3 H201 2.987 2-566
I3 H202 3.163 .
I3 H203 3.549 .
N2 H201 3.598 2_566
C3 H3 3.412 2_567
C3 H4 3.412 2_567
C3 H8 3.442 1_565
C3 H9 3.389 1_565
C4 H3 3.216 2_567
C4 H8 3.245 1_565
C5 H112 3.174 2_557
C6 H112 3.273 2_557
C7 H111 3.251 2_557
C7 H112 2.985 2_557
C8 H3 3.435 1_545
C8 H4 3.455 1_545
C8 H8 3.165 2_647
C9 H3 3.204 1_545
C9 H8 3.290 2_647
C11 H7 3.175 2_557
H2 I1 3.378 .
H2 I2 3.497 .
H3 I2 3.550 .
H3 C3 3.412 2_567
H3 C4 3.216 2_567
H3 C8 3.435 1_565
H3 C9 3.204 1_565
H3 H3 3.410 2_567
H3 H4 3.077 2_567
H3 H8 2.995 1_565
H3 H9 2.557 1_565
H4 I3 3.412 1_556
H4 C3 3.412 2_567
H4 C8 3.455 1_565
H4 H3 3.077 2_567
H4 H8 2.614 1_565
H5 I1 3.213 2_657
H5 H101 3.543 2_657
H5 H112 2.808 2_557
H7 I1 3.592 2_657
H7 I3 3.512 1_546
H7 C11 3.175 2_557
H7 H111 2.892 2_557
H7 H112 2.616 2_557
H7 H121 3.552 2_557
H8 I3 3.573 1_546
H8 C3 3.442 1_545
H8 C4 3.245 1_545
H8 C8 3.165 2_647
H8 C9 3.290 2_647
H8 H3 2.995 1_545
H8 H4 2.614 1_545
H8 H8 2.889 2_647
H8 H9 3.109 2_647
H8 H111 3.547 2_557
H9 I2 3.461 1_545
H9 I3 3.499 2_656
H9 C3 3.389 1_545
H9 H3 2.557 1_545
H9 H8 3.109 2_647
H101 I1 2.727 .
H101 H5 3.543 2_657
H102 I2 3.236 1_545
H102 I3 3.071 2_656
H111 I3 3.420 2_566
H111 C7 3.251 2_557
H111 H7 2.892 2_557
H111 H8 3.547 2_557
H112 I2 3.296 1_545
H112 C5 3.174 2_557
H112 C6 3.273 2_557
H112 C7 2.985 2_557
H112 H5 2.808 2_557
H112 H7 2.616 2_557
H121 I1 3.237 1_455
H121 I2 3.494 2_566
H121 I3 3.444 2_566
H121 H7 3.552 2_557
H121 H121 3.541 2_556
H121 H122 3.107 2_556
H122 I1 2.980 2_656
H122 I2 3.207 1_545
H122 H121 3.107 2_556
H122 H122 3.432 2_556
H201 I2 3.253 .
H201 I3 2.987 2_566
H201 N2 3.598 2_566
H201 H201 3.224 2_566
H201 H202 3.163 2_566
H202 I1 3.445 2_656
H202 I2 2.857 2_566
H202 I3 3.163 .
H202 H201 3.163 2_566
H203 I1 2.752 .
H203 I1 3.537 2_656
H203 I3 3.549 .

loop_
_geom_hbond_atom_site_label_D
_geom_hbond_atom_site_label_H
_geom_hbond_atom_site_label_A
_geom_hbond_site_symmetry_A
_geom_hbond_distance_DH
_geom_hbond_distance_HA
_geom_hbond_distance_DA
_geom_hbond_angle_DHA
N1 H101 I1 . 0.860 2.727 3.568(4) 166
N1 H102 I3 2_656 0.860 3.070 3.744(5) 137
N2 H201 I3 2_566 0.860 2.987 3.695(5) 141
N2 H202 I3 . 0.860 3.163 3.698(6) 123
N2 H202 I2 2_566 0.860 2.857 3.595(5) 145
N2 H203 I1 . 0.860 2.752 3.604(4) 171

loop_
_geom_torsion_atom_site_label_1
_geom_torsion_atom_site_label_2
_geom_torsion_atom_site_label_3
_geom_torsion_atom_site_label_4
_geom_torsion
C10 N1 C11 C12 -178.8(4)
C11 N1 C10 C1 -75.6(5)
C11 N1 C10 C9 103.1(4)
C2 C1 C6 C5 0.7(5)
C2 C1 C6 C7 -178.9(3)
C6 C1 C2 C3 -2.0(6)
C2 C1 C10 N1 -0.8(5)
C2 C1 C10 C9 -179.4(4)
C10 C1 C2 C3 177.9(4)
C6 C1 C10 N1 179.1(3)
C6 C1 C10 C9 0.5(5)
C10 C1 C6 C5 -179.2(3)
C10 C1 C6 C7 1.2(5)
C1 C2 C3 C4 1.5(7)
C2 C3 C4 C5 0.4(6)
C3 C4 C5 C6 -1.7(7)
C4 C5 C6 C1 1.1(6)
C4 C5 C6 C7 -179.3(4)
C1 C6 C7 C8 -2.9(6)
C5 C6 C7 C8 177.6(4)
C6 C7 C8 C9 2.8(6)
C7 C8 C9 C10 -1.0(6)
C8 C9 C10 N1 -179.3(3)
C8 C9 C10 C1 -0.6(6)
N1 C11 C12 N2 -77.6(4)
